data_2229352
loop_
_publ_author_name
'Abdireymov, K. B.'
'Mukhamedov, N. S.'
'Okmanov, R. Ya.'
'Ayimbetov, M. J.'
'Shakhidoyatov, Kh. M.'

_publ_section_title
;
 1-[(4-<i>tert</i>-Butylphenyl)sulfonyl]-1<i>H</i>-benzimidazole
;
_journal_coeditor_code CV5052
_journal_issue 3
_journal_name_full 'Acta Crystallographica Section E'
_journal_page_first o709
_journal_paper_doi 10.1107/S1600536811005551
_journal_volume 67
_journal_year 2011
_chemical_formula_iupac 'C17 H18 N2 O2 S'
_chemical_formula_moiety 'C17 H18 N2 O2 S'
_chemical_formula_sum 'C17 H18 N2 O2 S'
_chemical_formula_weight 314.39
_chemical_melting_point 395.0(10)
_chemical_name_systematic
;
1-[(4-<i>tert</i>-Butylphenyl)sulfonyl]-1<i>H</i>-benzimidazole
;
_space_group_IT_number 14
_symmetry_cell_setting monoclinic
_symmetry_space_group_name_Hall '-P 2yn'
_symmetry_space_group_name_H-M 'P 1 21/n 1'
_atom_sites_solution_hydrogens geom
_atom_sites_solution_primary direct
_atom_sites_solution_secondary difmap
_audit_creation_method SHELXL-97
_cell_angle_alpha 90.00
_cell_angle_beta 96.78(3)
_cell_angle_gamma 90.00
_cell_formula_units_Z 4
_cell_length_a 12.142(2)
_cell_length_b 8.8940(18)
_cell_length_c 15.324(3)
_cell_measurement_reflns_used 14
_cell_measurement_temperature 302(2)
_cell_measurement_theta_max 20
_cell_measurement_theta_min 10
_cell_volume 1643.3(5)
_computing_cell_refinement 'STADI4 (Stoe & Cie, 1997)'
_computing_data_collection 'STADI4 (Stoe & Cie, 1997)'
_computing_data_reduction 'X-RED  (Stoe & Cie, 1997)'
_computing_molecular_graphics 'XP (Bruker, 1998)'
_computing_publication_material 'publCIF (Westrip, 2010)'
_computing_structure_refinement 'SHELXL97 (Sheldrick, 2008)'
_computing_structure_solution 'SHELXS97 (Sheldrick, 2008)'
_diffrn_ambient_temperature 302(2)
_diffrn_measured_fraction_theta_full 0.998
_diffrn_measured_fraction_theta_max 0.998
_diffrn_measurement_device 'Stoe STADI4 4-circle-diffractometer D092'
_diffrn_measurement_device_type 'Stoe Stadi-4 four-circle'
_diffrn_measurement_method
;
Scan width (omega) = 1.56 - 1.80, scan ratio 2theta:omega = 1.00
I(Net) and sigma(I) calculated according to Blessing (1987)
;
_diffrn_radiation_monochromator graphite
_diffrn_radiation_source 'fine-focus sealed tube'
_diffrn_radiation_type CuK\a
_diffrn_radiation_wavelength 1.54184
_diffrn_reflns_av_R_equivalents 0.0436
_diffrn_reflns_av_sigmaI/netI 0.0291
_diffrn_reflns_limit_h_max 13
_diffrn_reflns_limit_h_min -13
_diffrn_reflns_limit_k_max 9
_diffrn_reflns_limit_k_min 0
_diffrn_reflns_limit_l_max 17
_diffrn_reflns_limit_l_min 0
_diffrn_reflns_number 2727
_diffrn_reflns_theta_full 60.03
_diffrn_reflns_theta_max 60.03
_diffrn_reflns_theta_min 4.40
_diffrn_standards_decay_% 5.2
_diffrn_standards_interval_time 60
_diffrn_standards_number 3
_exptl_absorpt_coefficient_mu 1.817
_exptl_absorpt_correction_T_max 0.6704
_exptl_absorpt_correction_T_min 0.6093
_exptl_absorpt_correction_type psi-scan
_exptl_absorpt_process_details
;
(North <i>et al.</i>, 1968)
;
_exptl_crystal_colour colourless
_exptl_crystal_density_diffrn 1.271
_exptl_crystal_density_method 'not measured'
_exptl_crystal_description prism
_exptl_crystal_F_000 664
_exptl_crystal_size_max 0.60
_exptl_crystal_size_mid 0.25
_exptl_crystal_size_min 0.22
_refine_diff_density_max 0.146
_refine_diff_density_min -0.270
_refine_ls_extinction_coef 0.0054(4)
_refine_ls_extinction_expression Fc^*^=kFc[1+0.001xFc^2^\l^3^/sin(2\q)]^-1/4^
_refine_ls_extinction_method 'SHELXL97 (Sheldrick, 2008)'
_refine_ls_goodness_of_fit_ref 1.122
_refine_ls_hydrogen_treatment constr
_refine_ls_matrix_type full
_refine_ls_number_parameters 234
_refine_ls_number_reflns 2429
_refine_ls_number_restraints 0
_refine_ls_restrained_S_all 1.122
_refine_ls_R_factor_all 0.0844
_refine_ls_R_factor_gt 0.0583
_refine_ls_shift/su_max 0.000
_refine_ls_shift/su_mean 0.000
_refine_ls_structure_factor_coef Fsqd
_refine_ls_weighting_details 'calc w=1/[\s^2^(Fo^2^)+(0.0478P)^2^+1.1618P] where P=(Fo^2^+2Fc^2^)/3'
_refine_ls_weighting_scheme calc
_refine_ls_wR_factor_gt 0.1292
_refine_ls_wR_factor_ref 0.1496
_reflns_number_gt 1813
_reflns_number_total 2429
_reflns_threshold_expression I>2\s(I)
_cod_data_source_file cv5052.cif
_cod_data_source_block I
_cod_original_cell_volume 1643.3(6)
_cod_original_sg_symbol_H-M 'P 21/n'
_cod_database_code 2229352
_cod_database_fobs_code 2229352

loop_
_symmetry_equiv_pos_as_xyz
'x, y, z'
'-x+1/2, y+1/2, -z+1/2'
'-x, -y, -z'
'x-1/2, -y-1/2, z-1/2'

loop_
_atom_site_type_symbol
_atom_site_label
_atom_site_fract_x
_atom_site_fract_y
_atom_site_fract_z
_atom_site_U_iso_or_equiv
_atom_site_adp_type
_atom_site_calc_flag
_atom_site_refinement_flags
_atom_site_occupancy
_atom_site_disorder_assembly
_atom_site_disorder_group
S S1 0.15656(9) 0.56256(13) 0.30146(7) 0.0817(4) Uani d . 1 . .
O O1 0.2287(3) 0.6147(4) 0.24143(18) 0.1059(11) Uani d . 1 . .
O O2 0.0939(3) 0.4275(3) 0.2866(2) 0.1116(11) Uani d . 1 . .
N N1 0.2366(2) 0.5318(4) 0.39620(19) 0.0695(8) Uani d . 1 . .
N N3 0.2705(3) 0.4528(4) 0.5352(3) 0.0882(11) Uani d . 1 . .
C C2 0.2092(4) 0.4382(5) 0.4623(3) 0.0855(12) Uani d . 1 . .
H H2B 0.1509 0.3700 0.4542 0.103 Uiso calc R 1 . .
C C3A 0.3453(3) 0.5650(4) 0.5199(3) 0.0678(10) Uani d . 1 . .
C C4 0.4313(4) 0.6232(5) 0.5767(3) 0.0857(12) Uani d . 1 . .
H H4A 0.4460 0.5875 0.6340 0.103 Uiso calc R 1 . .
C C5 0.4939(4) 0.7339(6) 0.5467(4) 0.0924(13) Uani d . 1 . .
H H5A 0.5514 0.7757 0.5845 0.111 Uiso calc R 1 . .
C C6 0.4741(4) 0.7862(5) 0.4611(4) 0.0907(13) Uani d . 1 . .
H H6A 0.5189 0.8618 0.4425 0.109 Uiso calc R 1 . .
C C7 0.3901(3) 0.7286(4) 0.4032(3) 0.0764(11) Uani d . 1 . .
H H7A 0.3773 0.7625 0.3455 0.092 Uiso calc R 1 . .
C C7A 0.3259(3) 0.6188(4) 0.4344(2) 0.0621(9) Uani d . 1 . .
C C8 0.0676(3) 0.7078(4) 0.3232(2) 0.0593(9) Uani d . 1 . .
C C9 -0.0313(3) 0.6758(4) 0.3528(2) 0.0639(9) Uani d . 1 . .
H H9A -0.0507 0.5766 0.3627 0.077 Uiso calc R 1 . .
C C10 -0.1020(3) 0.7904(4) 0.3678(2) 0.0635(9) Uani d . 1 . .
H H10A -0.1696 0.7674 0.3875 0.076 Uiso calc R 1 . .
C C11 -0.0760(3) 0.9392(4) 0.3545(2) 0.0542(8) Uani d . 1 A .
C C12 0.0251(3) 0.9681(4) 0.3244(2) 0.0673(10) Uani d . 1 . .
H H12A 0.0450 1.0670 0.3146 0.081 Uiso calc R 1 . .
C C13 0.0966(3) 0.8541(4) 0.3086(2) 0.0672(10) Uani d . 1 . .
H H13A 0.1640 0.8759 0.2883 0.081 Uiso calc R 1 . .
C C14 -0.1562(3) 1.0652(5) 0.3703(3) 0.0709(10) Uani d . 1 . .
C C15 -0.2610(16) 1.044(3) 0.3059(11) 0.131(7) Uani d P 0.51(2) A 1
H H15A -0.3100 1.1275 0.3104 0.197 Uiso calc PR 0.51(2) A 1
H H15B -0.2974 0.9526 0.3196 0.197 Uiso calc PR 0.51(2) A 1
H H15C -0.2413 1.0382 0.2471 0.197 Uiso calc PR 0.51(2) A 1
C C16 -0.113(2) 1.2215(18) 0.361(3) 0.234(18) Uani d P 0.51(2) A 1
H H16A -0.0440 1.2326 0.3985 0.351 Uiso calc PR 0.51(2) A 1
H H16B -0.1658 1.2926 0.3788 0.351 Uiso calc PR 0.51(2) A 1
H H16C -0.1015 1.2394 0.3015 0.351 Uiso calc PR 0.51(2) A 1
C C17 -0.1958(18) 1.047(2) 0.4597(8) 0.142(10) Uani d P 0.51(2) A 1
H H17A -0.1330 1.0447 0.5041 0.214 Uiso calc PR 0.51(2) A 1
H H17B -0.2367 0.9549 0.4613 0.214 Uiso calc PR 0.51(2) A 1
H H17C -0.2428 1.1302 0.4706 0.214 Uiso calc PR 0.51(2) A 1
C C15A -0.0948(12) 1.1855(16) 0.4249(10) 0.093(5) Uani d P 0.49(2) A 2
H H15D -0.1469 1.2544 0.4454 0.140 Uiso calc PR 0.49(2) A 2
H H15E -0.0470 1.2386 0.3899 0.140 Uiso calc PR 0.49(2) A 2
H H15F -0.0511 1.1403 0.4743 0.140 Uiso calc PR 0.49(2) A 2
C C16A -0.248(2) 1.013(2) 0.415(3) 0.233(19) Uani d P 0.49(2) A 2
H H16D -0.2963 1.0962 0.4239 0.350 Uiso calc PR 0.49(2) A 2
H H16E -0.2204 0.9706 0.4708 0.350 Uiso calc PR 0.49(2) A 2
H H16F -0.2894 0.9380 0.3797 0.350 Uiso calc PR 0.49(2) A 2
C C17A -0.192(3) 1.141(3) 0.2816(11) 0.150(10) Uani d P 0.49(2) A 2
H H17D -0.2465 1.2174 0.2891 0.226 Uiso calc PR 0.49(2) A 2
H H17E -0.2240 1.0676 0.2403 0.226 Uiso calc PR 0.49(2) A 2
H H17F -0.1290 1.1865 0.2600 0.226 Uiso calc PR 0.49(2) A 2

loop_
_atom_site_aniso_label
_atom_site_aniso_U_11
_atom_site_aniso_U_22
_atom_site_aniso_U_33
_atom_site_aniso_U_12
_atom_site_aniso_U_13
_atom_site_aniso_U_23
S1 0.0854(7) 0.0894(8) 0.0698(6) 0.0210(6) 0.0072(5) -0.0219(6)
O1 0.112(2) 0.145(3) 0.0660(17) 0.044(2) 0.0306(16) -0.0054(18)
O2 0.116(2) 0.087(2) 0.126(3) 0.0087(19) -0.012(2) -0.0552(19)
N1 0.0673(19) 0.069(2) 0.0716(19) 0.0118(16) 0.0044(16) 0.0041(16)
N3 0.083(2) 0.086(3) 0.096(3) 0.001(2) 0.014(2) 0.026(2)
C2 0.080(3) 0.067(3) 0.112(4) 0.000(2) 0.020(3) 0.016(3)
C3A 0.061(2) 0.068(2) 0.075(2) 0.0119(19) 0.0132(19) 0.008(2)
C4 0.082(3) 0.095(3) 0.079(3) 0.012(3) 0.007(2) 0.006(2)
C5 0.071(3) 0.094(3) 0.111(4) 0.004(3) 0.003(3) -0.015(3)
C6 0.073(3) 0.075(3) 0.128(4) -0.003(2) 0.023(3) 0.006(3)
C7 0.075(3) 0.070(3) 0.087(3) 0.012(2) 0.024(2) 0.019(2)
C7A 0.059(2) 0.059(2) 0.070(2) 0.0141(18) 0.0141(17) 0.0043(18)
C8 0.057(2) 0.070(2) 0.0502(19) 0.0035(18) 0.0041(15) -0.0080(17)
C9 0.060(2) 0.058(2) 0.071(2) -0.0046(18) 0.0000(18) -0.0060(18)
C10 0.050(2) 0.071(2) 0.069(2) -0.0058(18) 0.0079(16) -0.0093(19)
C11 0.0482(18) 0.062(2) 0.0502(18) -0.0012(16) -0.0024(14) -0.0048(16)
C12 0.067(2) 0.059(2) 0.076(2) -0.0038(19) 0.0100(19) 0.0078(19)
C13 0.058(2) 0.081(3) 0.065(2) -0.002(2) 0.0149(17) 0.005(2)
C14 0.063(2) 0.074(3) 0.074(2) 0.011(2) 0.0002(18) -0.006(2)
C15 0.100(10) 0.177(19) 0.106(11) 0.076(11) -0.037(8) -0.032(11)
C16 0.17(2) 0.069(9) 0.49(6) 0.027(10) 0.14(3) 0.05(2)
C17 0.20(2) 0.153(18) 0.071(8) 0.102(16) 0.023(8) -0.007(8)
C15A 0.095(7) 0.057(8) 0.122(9) 0.014(7) -0.010(7) -0.037(7)
C16A 0.157(18) 0.104(11) 0.48(5) -0.015(13) 0.23(3) -0.07(2)
C17A 0.18(2) 0.153(18) 0.105(10) 0.096(16) -0.050(13) -0.022(11)

loop_
_atom_type_symbol
_atom_type_description
_atom_type_scat_dispersion_real
_atom_type_scat_dispersion_imag
_atom_type_scat_source
C C 0.0181 0.0091 'International Tables Vol C Tables 4.2.6.8 and 6.1.1.4'
H H 0.0000 0.0000 'International Tables Vol C Tables 4.2.6.8 and 6.1.1.4'
N N 0.0311 0.0180 'International Tables Vol C Tables 4.2.6.8 and 6.1.1.4'
O O 0.0492 0.0322 'International Tables Vol C Tables 4.2.6.8 and 6.1.1.4'
S S 0.3331 0.5567 'International Tables Vol C Tables 4.2.6.8 and 6.1.1.4'

loop_
_geom_angle_atom_site_label_1
_geom_angle_atom_site_label_2
_geom_angle_atom_site_label_3
_geom_angle_site_symmetry_1
_geom_angle_site_symmetry_3
_geom_angle
_geom_angle_publ_flag
O1 S1 O2 . . 122.0(2) ?
O1 S1 N1 . . 106.03(18) ?
O2 S1 N1 . . 104.21(19) ?
O1 S1 C8 . . 109.00(19) ?
O2 S1 C8 . . 108.89(18) ?
N1 S1 C8 . . 105.39(15) ?
C2 N1 C7A . . 105.5(3) ?
C2 N1 S1 . . 124.7(3) ?
C7A N1 S1 . . 127.9(3) ?
C2 N3 C3A . . 104.6(4) ?
N3 C2 N1 . . 114.5(4) ?
N3 C2 H2B . . 122.7 ?
N1 C2 H2B . . 122.7 ?
C4 C3A N3 . . 128.7(4) ?
C4 C3A C7A . . 119.9(4) ?
N3 C3A C7A . . 111.4(4) ?
C5 C4 C3A . . 118.1(4) ?
C5 C4 H4A . . 120.9 ?
C3A C4 H4A . . 120.9 ?
C4 C5 C6 . . 121.5(4) ?
C4 C5 H5A . . 119.2 ?
C6 C5 H5A . . 119.2 ?
C7 C6 C5 . . 121.4(4) ?
C7 C6 H6A . . 119.3 ?
C5 C6 H6A . . 119.3 ?
C6 C7 C7A . . 116.8(4) ?
C6 C7 H7A . . 121.6 ?
C7A C7 H7A . . 121.6 ?
C7 C7A C3A . . 122.3(4) ?
C7 C7A N1 . . 133.7(4) ?
C3A C7A N1 . . 104.0(3) ?
C9 C8 C13 . . 120.4(3) ?
C9 C8 S1 . . 120.0(3) ?
C13 C8 S1 . . 119.7(3) ?
C8 C9 C10 . . 119.6(3) ?
C8 C9 H9A . . 120.2 ?
C10 C9 H9A . . 120.2 ?
C9 C10 C11 . . 122.0(3) ?
C9 C10 H10A . . 119.0 ?
C11 C10 H10A . . 119.0 ?
C10 C11 C12 . . 117.0(3) ?
C10 C11 C14 . . 121.3(3) ?
C12 C11 C14 . . 121.7(3) ?
C13 C12 C11 . . 121.7(3) ?
C13 C12 H12A . . 119.2 ?
C11 C12 H12A . . 119.2 ?
C8 C13 C12 . . 119.4(3) ?
C8 C13 H13A . . 120.3 ?
C12 C13 H13A . . 120.3 ?
C16A C14 C15A . . 109.0(13) ?
C16 C14 C17 . . 109.4(14) ?
C16A C14 C11 . . 112.5(8) ?
C16 C14 C11 . . 115.5(8) ?
C15A C14 C11 . . 109.1(6) ?
C17 C14 C11 . . 110.1(7) ?
C16 C14 C15 . . 109.3(12) ?
C17 C14 C15 . . 104.1(10) ?
C11 C14 C15 . . 107.8(7) ?
C16A C14 C17A . . 113.7(12) ?
C15A C14 C17A . . 104.5(10) ?
C11 C14 C17A . . 107.7(7) ?
C14 C15 H15A . . 109.5 ?
C14 C15 H15B . . 109.5 ?
C14 C15 H15C . . 109.5 ?
C14 C16 H16A . . 109.5 ?
C14 C16 H16B . . 109.5 ?
C14 C16 H16C . . 109.5 ?
C14 C17 H17A . . 109.5 ?
C14 C17 H17B . . 109.5 ?
C14 C17 H17C . . 109.5 ?
C14 C15A H15D . . 109.5 ?
C14 C15A H15E . . 109.5 ?
H15D C15A H15E . . 109.5 ?
C14 C15A H15F . . 109.5 ?
H15D C15A H15F . . 109.5 ?
H15E C15A H15F . . 109.5 ?
C14 C16A H16D . . 109.5 ?
C14 C16A H16E . . 109.5 ?
H16D C16A H16E . . 109.5 ?
C14 C16A H16F . . 109.5 ?
H16D C16A H16F . . 109.5 ?
H16E C16A H16F . . 109.5 ?
C14 C17A H17D . . 109.5 ?
C14 C17A H17E . . 109.5 ?
H17D C17A H17E . . 109.5 ?
C14 C17A H17F . . 109.5 ?
H17D C17A H17F . . 109.5 ?
H17E C17A H17F . . 109.5 ?

loop_
_geom_bond_atom_site_label_1
_geom_bond_atom_site_label_2
_geom_bond_site_symmetry_2
_geom_bond_distance
_geom_bond_publ_flag
S1 O1 . 1.421(3) ?
S1 O2 . 1.426(3) ?
S1 N1 . 1.671(3) ?
S1 C8 . 1.742(3) ?
N1 C2 . 1.381(5) ?
N1 C7A . 1.402(5) ?
N3 C2 . 1.274(5) ?
N3 C3A . 1.387(5) ?
C2 H2B . 0.9300 ?
C3A C4 . 1.379(5) ?
C3A C7A . 1.389(5) ?
C4 C5 . 1.357(6) ?
C4 H4A . 0.9300 ?
C5 C6 . 1.386(6) ?
C5 H5A . 0.9300 ?
C6 C7 . 1.369(6) ?
C6 H6A . 0.9300 ?
C7 C7A . 1.371(5) ?
C7 H7A . 0.9300 ?
C8 C9 . 1.363(5) ?
C8 C13 . 1.373(5) ?
C9 C10 . 1.369(5) ?
C9 H9A . 0.9300 ?
C10 C11 . 1.381(5) ?
C10 H10A . 0.9300 ?
C11 C12 . 1.385(5) ?
C11 C14 . 1.523(5) ?
C12 C13 . 1.375(5) ?
C12 H12A . 0.9300 ?
C13 H13A . 0.9300 ?
C14 C16A . 1.455(17) ?
C14 C16 . 1.498(17) ?
C14 C15A . 1.501(12) ?
C14 C17 . 1.513(15) ?
C14 C15 . 1.527(15) ?
C14 C17A . 1.535(18) ?
C15 H15A . 0.9600 ?
C15 H15B . 0.9600 ?
C15 H15C . 0.9600 ?
C16 H16A . 0.9600 ?
C16 H16B . 0.9600 ?
C16 H16C . 0.9600 ?
C17 H17A . 0.9600 ?
C17 H17B . 0.9600 ?
C17 H17C . 0.9600 ?
C15A H15D . 0.9600 ?
C15A H15E . 0.9600 ?
C15A H15F . 0.9600 ?
C16A H16D . 0.9600 ?
C16A H16E . 0.9600 ?
C16A H16F . 0.9600 ?
C17A H17D . 0.9600 ?
C17A H17E . 0.9600 ?
C17A H17F . 0.9600 ?

loop_
_geom_hbond_atom_site_label_D
_geom_hbond_atom_site_label_H
_geom_hbond_atom_site_label_A
_geom_hbond_site_symmetry_A
_geom_hbond_distance_DH
_geom_hbond_distance_HA
_geom_hbond_distance_DA
_geom_hbond_angle_DHA
_geom_hbond_publ_flag
C7 H7A O2 2_555 0.93 2.558 3.430(5) 156 y
C13 H13A O1 2_555 0.93 2.560 3.292(5) 136 y

loop_
_geom_torsion_atom_site_label_1
_geom_torsion_atom_site_label_2
_geom_torsion_atom_site_label_3
_geom_torsion_atom_site_label_4
_geom_torsion_site_symmetry_1
_geom_torsion_site_symmetry_2
_geom_torsion_site_symmetry_3
_geom_torsion_site_symmetry_4
_geom_torsion
_geom_torsion_publ_flag
O1 S1 N1 C2 . . . . -158.3(3) ?
O2 S1 N1 C2 . . . . -28.4(4) ?
C8 S1 N1 C2 . . . . 86.2(3) ?
O1 S1 N1 C7A . . . . 39.6(4) ?
O2 S1 N1 C7A . . . . 169.5(3) ?
C8 S1 N1 C7A . . . . -75.9(3) ?
C3A N3 C2 N1 . . . . 0.6(5) ?
C7A N1 C2 N3 . . . . -1.4(5) ?
S1 N1 C2 N3 . . . . -166.9(3) ?
C2 N3 C3A C4 . . . . -178.8(4) ?
C2 N3 C3A C7A . . . . 0.5(5) ?
N3 C3A C4 C5 . . . . -179.9(4) ?
C7A C3A C4 C5 . . . . 0.8(6) ?
C3A C4 C5 C6 . . . . -1.2(7) ?
C4 C5 C6 C7 . . . . 0.3(7) ?
C5 C6 C7 C7A . . . . 0.9(6) ?
C6 C7 C7A C3A . . . . -1.2(5) ?
C6 C7 C7A N1 . . . . -178.1(4) ?
C4 C3A C7A C7 . . . . 0.4(6) ?
N3 C3A C7A C7 . . . . -179.0(3) ?
C4 C3A C7A N1 . . . . 178.0(3) ?
N3 C3A C7A N1 . . . . -1.3(4) ?
C2 N1 C7A C7 . . . . 178.8(4) ?
S1 N1 C7A C7 . . . . -16.3(6) ?
C2 N1 C7A C3A . . . . 1.6(4) ?
S1 N1 C7A C3A . . . . 166.4(3) ?
O1 S1 C8 C9 . . . . 157.3(3) ?
O2 S1 C8 C9 . . . . 22.1(3) ?
N1 S1 C8 C9 . . . . -89.2(3) ?
O1 S1 C8 C13 . . . . -21.3(3) ?
O2 S1 C8 C13 . . . . -156.6(3) ?
N1 S1 C8 C13 . . . . 92.1(3) ?
C13 C8 C9 C10 . . . . 0.2(5) ?
S1 C8 C9 C10 . . . . -178.5(3) ?
C8 C9 C10 C11 . . . . -0.5(5) ?
C9 C10 C11 C12 . . . . 0.5(5) ?
C9 C10 C11 C14 . . . . 179.2(3) ?
C10 C11 C12 C13 . . . . -0.2(5) ?
C14 C11 C12 C13 . . . . -178.8(3) ?
C9 C8 C13 C12 . . . . 0.1(5) ?
S1 C8 C13 C12 . . . . 178.8(3) ?
C11 C12 C13 C8 . . . . -0.1(5) ?
C10 C11 C14 C16A . . . . 10.7(19) ?
C12 C11 C14 C16A . . . . -170.7(19) ?
C10 C11 C14 C16 . . . . 174(2) ?
C12 C11 C14 C16 . . . . -7(2) ?
C10 C11 C14 C15A . . . . 131.8(8) ?
C12 C11 C14 C15A . . . . -49.7(8) ?
C10 C11 C14 C17 . . . . 49.9(10) ?
C12 C11 C14 C17 . . . . -131.5(10) ?
C10 C11 C14 C15 . . . . -63.0(13) ?
C12 C11 C14 C15 . . . . 115.6(13) ?
C10 C11 C14 C17A . . . . -115.3(15) ?
C12 C11 C14 C17A . . . . 63.2(15) ?
